data_7717254
loop_
_publ_author_name
'Jin, Wan-Ting'
'Xie, Zhen-Lang'
'Su, Xing'
'Gao, Chuan-Hua'
'Hu, Jing'
'Zhou, Zhao-Hui'

_publ_section_title
;
 Iso- and hetero-polyoxovanadium glycolates
 [VIV6O<sub>6</sub>(glyc)<sub>6</sub>M<sup>III</sup>(OH)<sub>6</sub>]<sup>3-</sup>
 (M = V, Cr, Fe, and Al) encapsulating metal hydroxides.
;
_journal_issue 46
_journal_name_full 'Dalton transactions (Cambridge, England : 2003)'
_journal_page_first 18711
_journal_page_last 18719
_journal_paper_doi 10.1039/d4dt02370f
_journal_volume 53
_journal_year 2024
_chemical_formula_moiety 'C12 H18 O30 V7, 10(H2 O), 2.5(H4 N), 0.5(N)'
_chemical_formula_sum 'C12 H48 N3 O40 V7'
_chemical_formula_weight 1231.11
_space_group_crystal_system orthorhombic
_space_group_IT_number 60
_space_group_name_Hall '-P 2n 2ab'
_space_group_name_H-M_alt 'P b c n'
_atom_sites_solution_hydrogens mixed
_atom_sites_solution_primary dual
_audit_creation_date 2024-08-15
_audit_creation_method
;
Olex2 1.5
(compiled 2024.02.16 svn.r378c4104 for OlexSys, GUI svn.r6928)
;
_audit_update_record
;
2024-08-15 deposited with the CCDC.	2024-10-16 downloaded from the CCDC.
;
_cell_angle_alpha 90
_cell_angle_beta 90
_cell_angle_gamma 90
_cell_formula_units_Z 4
_cell_length_a 21.2465(18)
_cell_length_b 9.7088(5)
_cell_length_c 22.0761(13)
_cell_measurement_reflns_used 2486
_cell_measurement_temperature 223
_cell_measurement_theta_max 62.3580
_cell_measurement_theta_min 4.1400
_cell_volume 4553.8(5)
_computing_cell_refinement 'CrysAlisPro 1.171.38.43 (Rigaku OD, 2015)'
_computing_data_collection 'CrysAlisPro 1.171.38.43 (Rigaku OD, 2015)'
_computing_data_reduction 'CrysAlisPro 1.171.38.43 (Rigaku OD, 2015)'
_computing_molecular_graphics 'Olex2 1.5 (Dolomanov et al., 2009)'
_computing_publication_material 'Olex2 1.5 (Dolomanov et al., 2009)'
_computing_structure_refinement 'SHELXL 2018/3 (Sheldrick, 2015)'
_computing_structure_solution 'SHELXT 2018/2 (Sheldrick, 2018)'
_diffrn_ambient_temperature 223.0
_diffrn_detector 'CCD plate'
_diffrn_detector_area_resol_mean 16.1903
_diffrn_detector_type Sapphire3
_diffrn_measured_fraction_theta_full 0.990
_diffrn_measured_fraction_theta_max 0.990
_diffrn_measurement_details
;
List of Runs (angles in degrees, time in seconds):

  # Type    Start    End  Width  t~exp~   \w     \q     \k     \f   Frames
#--------------------------------------------------------------------------
  1  \w     42.00  81.00   1.00    5.00    --    0.00 178.00 -60.00   39
  2  \w     36.00  69.00   1.00    5.00    --    0.00 178.00-180.00   33
  3  \w   -119.00 -22.00   1.00   36.77    --  -48.75 -57.00   0.00   97
  4  \w    -77.00 -31.00   1.00   36.77    --  -48.75 126.00-180.00   46
  5  \w     87.00 117.00   1.00   36.77    --   48.75 126.00 -30.00   30
  6  \w     75.00 107.00   1.00   36.77    --   48.75 126.00 -90.00   32
  7  \w     54.00  80.00   1.00   36.77    --   97.50-112.00-180.00   26
  8  \w     69.00 163.00   1.00   36.77    --   97.50  64.00 -90.00   94
  9  \w     36.00 124.00   1.00   36.77    --   97.50 -64.00 -90.00   88
 10  \w     90.00 159.00   1.00   36.77    --   97.50  64.00  30.00   69
 11  \w     58.00 106.00   1.00   36.77    --   97.50 -64.00  30.00   48
;
_diffrn_measurement_device 'four-circle diffractometer'
_diffrn_measurement_device_type 'Xcalibur, Sapphire3, Gemini ultra'
_diffrn_measurement_method '\w scans'
_diffrn_orient_matrix_type 'CrysAlisPro convention (1999,Acta A55,543-557)'
_diffrn_orient_matrix_UB_11 0.0410239000
_diffrn_orient_matrix_UB_12 -0.0606515000
_diffrn_orient_matrix_UB_13 0.0509117000
_diffrn_orient_matrix_UB_21 0.0231642000
_diffrn_orient_matrix_UB_22 -0.1134703000
_diffrn_orient_matrix_UB_23 -0.0433754000
_diffrn_orient_matrix_UB_31 0.0551493000
_diffrn_orient_matrix_UB_32 0.0929393000
_diffrn_orient_matrix_UB_33 -0.0197679000
_diffrn_radiation_monochromator mirror
_diffrn_radiation_probe x-ray
_diffrn_radiation_type 'Cu K\a'
_diffrn_radiation_wavelength 1.54184
_diffrn_reflns_av_R_equivalents 0.0624
_diffrn_reflns_av_unetI/netI 0.0647
_diffrn_reflns_Laue_measured_fraction_full 0.990
_diffrn_reflns_Laue_measured_fraction_max 0.990
_diffrn_reflns_limit_h_max 24
_diffrn_reflns_limit_h_min -23
_diffrn_reflns_limit_k_max 10
_diffrn_reflns_limit_k_min -11
_diffrn_reflns_limit_l_max 17
_diffrn_reflns_limit_l_min -25
_diffrn_reflns_number 8421
_diffrn_reflns_point_group_measured_fraction_full 0.990
_diffrn_reflns_point_group_measured_fraction_max 0.990
_diffrn_reflns_theta_full 62.317
_diffrn_reflns_theta_max 62.317
_diffrn_reflns_theta_min 4.005
_diffrn_source 'fine-focus sealed X-ray tube'
_diffrn_source_type 'Enhance Ultra (Cu) X-ray Source'
_exptl_absorpt_coefficient_mu 12.586
_exptl_absorpt_correction_T_max 1.00000
_exptl_absorpt_correction_T_min 0.38058
_exptl_absorpt_correction_type multi-scan
_exptl_absorpt_process_details
;
CrysAlisPro 1.171.38.43 (Rigaku Oxford Diffraction, 2015)
Empirical absorption correction using spherical harmonics,
 implemented in SCALE3 ABSPACK scaling algorithm.
;
_exptl_crystal_colour 'light green'
_exptl_crystal_colour_modifier light
_exptl_crystal_colour_primary green
_exptl_crystal_density_diffrn 1.796
_exptl_crystal_description plank
_exptl_crystal_F_000 2488
_exptl_crystal_size_max 0.3
_exptl_crystal_size_mid 0.1
_exptl_crystal_size_min 0.02
_refine_diff_density_max 1.444
_refine_diff_density_min -1.466
_refine_diff_density_rms 0.206
_refine_ls_extinction_method none
_refine_ls_goodness_of_fit_ref 1.164
_refine_ls_hydrogen_treatment constr
_refine_ls_matrix_type full
_refine_ls_number_parameters 293
_refine_ls_number_reflns 3581
_refine_ls_number_restraints 33
_refine_ls_restrained_S_all 1.160
_refine_ls_R_factor_all 0.1067
_refine_ls_R_factor_gt 0.0961
_refine_ls_shift/su_max 0.000
_refine_ls_shift/su_mean 0.000
_refine_ls_structure_factor_coef Fsqd
_refine_ls_weighting_details 'w=1/[\s^2^(Fo^2^)+(0.2000P)^2^] where P=(Fo^2^+2Fc^2^)/3'
_refine_ls_weighting_scheme calc
_refine_ls_wR_factor_gt 0.2678
_refine_ls_wR_factor_ref 0.2907
_reflns_Friedel_coverage 0.000
_reflns_number_gt 2959
_reflns_number_total 3581
_reflns_threshold_expression 'I > 2\s(I)'
_cod_data_source_file d4dt02370f2.cif
_cod_data_source_block v7
_cod_depositor_comments 'Adding full bibliography for 7717254--7717257.cif.'
_cod_database_code 7717254
_shelx_shelxl_version_number 2018/3
_shelx_space_group_comment
;
The symmetry employed for this shelxl refinement is uniquely defined
by the following loop, which should always be used as a source of
symmetry information in preference to the above space-group names.
They are only intended as comments.
;
_shelx_estimated_absorpt_t_max 0.787
_shelx_estimated_absorpt_t_min 0.116
_reflns_odcompleteness_completeness 99.67
_reflns_odcompleteness_iscentric 1
_reflns_odcompleteness_theta 61.08
_olex2_refinement_description
;
1. Fixed Uiso
 At 1.2 times of:
  All C(H,H) groups, All N(H,H,H,H,H,H,H,H,H,H,H,H,H,H,H) groups
 At 1.5 times of:
  All O(H,H) groups
2. Restrained distances
 O14-H14 = O15-H15 = O13-H13
 0.85 with sigma of 0.02
 O5W-H5WB = O5W-H5WA
 0.85 with sigma of 0.02
 H5WB-H5WA
 1.39 with sigma of 0.02
 H3D-N3
 0.85 with sigma of 0.02
 H3C-H3D
 1.39 with sigma of 0.02
 H3D-H3C_$1
 1.39 with sigma of 0.02
 H3C-H3C_$1
 1.39 with sigma of 0.02
 H3D-H3D_$1
 1.39 with sigma of 0.02
 N1-H1F = N1-H1D = N1-H1C
 0.85 with sigma of 0.02
 H1E-H1D
 1.39 with sigma of 0.02
 H1F-H1C
 1.39 with sigma of 0.02
 H1E-N1
 0.85 with sigma of 0.02
 H1F-H1D
 1.39 with sigma of 0.02
 H1E-H1C
 1.39 with sigma of 0.02
 H1C-H1D
 1.39 with sigma of 0.02
 H1E-H1F
 1.39 with sigma of 0.02
 O2W-H2WA
 0.85 with sigma of 0.02
 N2-H5WB
 2.145 with sigma of 0.02
 O5W_$2-H2WA
 1.934 with sigma of 0.02
 H2WB-H2WA
 1.39 with sigma of 0.02
 O2W-H2WB
 0.85 with sigma of 0.02
 O2W_$3-H5WA
 3 with sigma of 0.02
 N2-H4WA
 1.734 with sigma of 0.001
 O4W-H4WA
 0.85 with sigma of 0.001
 O3_$4-H4WB
 1.896 with sigma of 0.02
 O4W-H4WB
 0.85 with sigma of 0.02
 H4WB-H4WA
 1.39 with sigma of 0.02
 H4WB-O14
 3 with sigma of 0.02
3. Others
 Fixed Sof: N3(0.25) N2(0.25) H3C(0.5) H3D(0.5)
4.a Riding coordinates:
 N2(H15,H14,H13,H5WA,H5WB,H3C,H3D,H1C,H1D,H1E,H1F,H2WA,H2WB,H4WA,H4WB)
4.b Free rotating group:
 O3W(H3WA,H3WB), O1W(H1WA,H1WB)
4.c Secondary CH2 refined with riding coordinates:
 C1(H1A,H1B), C5(H5A,H5B), C3(H3A,H3B)
;
_olex2_submission_special_instructions 'No special instructions were received'
_oxdiff_exptl_absorpt_empirical_details
;
Empirical correction (ABSPACK) includes:
- Absorption correction using spherical harmonics
- Frame scaling
;
_oxdiff_exptl_absorpt_empirical_full_max 2.196
_oxdiff_exptl_absorpt_empirical_full_min 0.531

loop_
_space_group_symop_operation_xyz
'x, y, z'
'-x+1/2, -y+1/2, z+1/2'
'-x, y, -z+1/2'
'x+1/2, -y+1/2, -z'
'-x, -y, -z'
'x-1/2, y-1/2, -z-1/2'
'x, -y, z-1/2'
'-x-1/2, y-1/2, z'

loop_
_atom_site_label
_atom_site_type_symbol
_atom_site_fract_x
_atom_site_fract_y
_atom_site_fract_z
_atom_site_U_iso_or_equiv
_atom_site_adp_type
_atom_site_occupancy
_atom_site_site_symmetry_order
_atom_site_calc_flag
_atom_site_refinement_flags_posn
_atom_site_refinement_flags_adp
_atom_site_refinement_flags_occupancy
_atom_site_disorder_assembly
_atom_site_disorder_group
V4 V 0.500000 0.500000 0.500000 0.0283(5) Uani 1 2 d S . P . .
V1 V 0.53618(6) 0.72177(12) 0.60480(5) 0.0331(5) Uani 1 1 d . . . . .
V2 V 0.38673(6) 0.65667(13) 0.57315(5) 0.0341(5) Uani 1 1 d . . . . .
V3 V 0.35791(6) 0.36878(13) 0.49814(5) 0.0338(5) Uani 1 1 d . . . . .
O14 O 0.4294(2) 0.4301(5) 0.5510(2) 0.0334(11) Uani 1 1 d D . . . .
O15 O 0.5588(2) 0.5397(5) 0.56844(19) 0.0335(11) Uani 1 1 d D . . . .
O13 O 0.5365(2) 0.3156(5) 0.4780(2) 0.0356(12) Uani 1 1 d D . . . .
O5 O 0.4513(3) 0.6643(5) 0.6360(2) 0.0375(12) Uani 1 1 d . . . . .
O1 O 0.5941(3) 0.7843(5) 0.5426(2) 0.0386(12) Uani 1 1 d . . . . .
O9 O 0.3352(2) 0.5633(6) 0.5099(2) 0.0371(12) Uani 1 1 d . . . . .
O2 O 0.5093(3) 0.9183(5) 0.5992(2) 0.0418(13) Uani 1 1 d . . . . .
O6 O 0.3421(2) 0.5553(6) 0.6386(2) 0.0407(12) Uani 1 1 d . . . . .
O10 O 0.3038(3) 0.3945(6) 0.4255(2) 0.0437(13) Uani 1 1 d . . . . .
O4 O 0.5743(3) 0.7172(6) 0.6672(2) 0.0438(13) Uani 1 1 d . . . . .
O12 O 0.3165(3) 0.2780(6) 0.5436(3) 0.0482(14) Uani 1 1 d . . . . .
O8 O 0.3538(3) 0.8046(7) 0.5710(3) 0.0523(15) Uani 1 1 d . . . . .
O7 O 0.3491(3) 0.4817(7) 0.7338(3) 0.0594(17) Uani 1 1 d . . . . .
O5W O 0.5915(3) 0.3693(6) 0.6618(3) 0.0599(17) Uani 1 1 d D . . . .
O3 O 0.5337(3) 1.1223(6) 0.5615(3) 0.0583(18) Uani 1 1 d . . . . .
O11 O 0.2464(3) 0.5459(7) 0.3738(3) 0.0629(18) Uani 1 1 d . . . . .
C2 C 0.5437(4) 0.9950(8) 0.5665(3) 0.0413(19) Uani 1 1 d . . . . .
C1 C 0.5948(5) 0.9263(8) 0.5311(4) 0.048(2) Uani 1 1 d . . . . .
H1A H 0.588514 0.942935 0.487782 0.057 Uiso 1 1 calc R U . . .
H1B H 0.635740 0.964754 0.542689 0.057 Uiso 1 1 calc R U . . .
C4 C 0.3724(4) 0.5394(8) 0.6901(3) 0.0413(18) Uani 1 1 d . . . . .
O3W O 0.7077(5) 0.7227(9) 0.6946(4) 0.089(3) Uani 1 1 d G . . . .
H3WA H 0.686707 0.756746 0.724409 0.133 Uiso 1 1 d G U . . .
H3WB H 0.723366 0.788346 0.673250 0.133 Uiso 1 1 d G U . . .
C6 C 0.2811(4) 0.5142(9) 0.4173(3) 0.0419(19) Uani 1 1 d . . . . .
C5 C 0.2994(4) 0.6249(9) 0.4620(4) 0.048(2) Uani 1 1 d . . . . .
H5A H 0.324649 0.695630 0.441709 0.057 Uiso 1 1 calc R U . . .
H5B H 0.261605 0.668746 0.478576 0.057 Uiso 1 1 calc R U . . .
C3 C 0.4367(4) 0.5993(10) 0.6916(3) 0.048(2) Uani 1 1 d . . . . .
H3A H 0.439432 0.666688 0.724533 0.058 Uiso 1 1 calc R U . . .
H3B H 0.467387 0.526223 0.699594 0.058 Uiso 1 1 calc R U . . .
O4W O 0.4541(5) 0.2510(10) 0.64189(16) 0.124(4) Uani 1 1 d D . . . .
O1W O 0.2438(7) 0.7976(13) 0.6941(6) 0.123(4) Uani 1 1 d G . . . .
H1WA H 0.223458 0.739546 0.715879 0.185 Uiso 1 1 d G U . . .
H1WB H 0.236909 0.876056 0.710809 0.185 Uiso 1 1 d G U . . .
N1 N 0.2108(5) 0.5425(13) 0.6189(5) 0.130(5) Uani 1 1 d D . . . .
O2W O 0.3500(7) 1.1139(12) 0.8225(6) 0.150(5) Uani 1 1 d D . . . .
N3 N 0.500000 0.949(3) 0.750000 0.119(14) Uani 0.5 2 d DS T P . .
N2 N 0.500000 0.2509(9) 0.750000 0.101(10) Uani 0.5 2 d DS T P . .
H15 H 0.570660 0.474993 0.591700 0.122 Uiso 1 1 d DR U . . .
H14 H 0.451750 0.383782 0.575580 0.122 Uiso 1 1 d DR U . . .
H13 H 0.539730 0.260352 0.507780 0.122 Uiso 1 1 d DR U . . .
H5WA H 0.618350 0.414312 0.683220 0.122 Uiso 1 1 d DR U . . .
H5WB H 0.559250 0.354843 0.685190 0.122 Uiso 1 1 d DR U . . .
H3C H 0.500850 1.001153 0.781450 0.122 Uiso 0.5 1 d DR U P . .
H3D H 0.467220 0.900283 0.750620 0.122 Uiso 0.5 1 d DR U P . .
H1C H 0.205260 0.628232 0.625120 0.122 Uiso 1 1 d DR U . . .
H1D H 0.186080 0.495292 0.640150 0.122 Uiso 1 1 d DR U . . .
H1E H 0.249160 0.522452 0.627850 0.122 Uiso 1 1 d DR U . . .
H1F H 0.205180 0.525852 0.581110 0.122 Uiso 1 1 d DR U . . .
H2WA H 0.363850 1.193593 0.833260 0.122 Uiso 1 1 d DR U . . .
H2WB H 0.327450 1.080263 0.850370 0.122 Uiso 1 1 d DR U . . .
H4WA H 0.466740 0.257072 0.678320 0.122 Uiso 1 1 d DR U . . .
H4WB H 0.478900 0.193522 0.623020 0.122 Uiso 1 1 d DR U . . .

loop_
_atom_site_aniso_label
_atom_site_aniso_U_11
_atom_site_aniso_U_22
_atom_site_aniso_U_33
_atom_site_aniso_U_23
_atom_site_aniso_U_13
_atom_site_aniso_U_12
V4 0.0362(10) 0.0291(9) 0.0197(8) 0.0018(6) -0.0005(6) 0.0016(7)
V1 0.0455(8) 0.0311(8) 0.0225(7) -0.0002(5) -0.0011(5) -0.0002(5)
V2 0.0410(8) 0.0370(8) 0.0242(7) -0.0008(5) 0.0001(5) 0.0050(6)
V3 0.0389(8) 0.0344(8) 0.0280(7) -0.0002(5) -0.0029(5) -0.0014(5)
O14 0.049(3) 0.031(2) 0.020(2) 0.0028(19) -0.001(2) 0.003(2)
O15 0.047(3) 0.029(2) 0.024(2) -0.0028(19) -0.003(2) 0.004(2)
O13 0.053(3) 0.032(2) 0.022(2) 0.001(2) -0.003(2) 0.004(2)
O5 0.049(3) 0.040(3) 0.023(2) 0.002(2) 0.001(2) 0.002(2)
O1 0.056(3) 0.026(3) 0.034(3) 0.004(2) 0.001(2) 0.002(2)
O9 0.044(3) 0.042(3) 0.025(2) 0.002(2) -0.003(2) 0.005(3)
O2 0.058(3) 0.034(3) 0.034(3) 0.003(2) 0.005(2) 0.000(3)
O6 0.043(3) 0.051(3) 0.028(2) -0.002(2) 0.005(2) 0.000(3)
O10 0.038(3) 0.049(3) 0.044(3) -0.012(2) -0.007(2) 0.005(3)
O4 0.055(3) 0.050(3) 0.027(3) -0.001(2) -0.005(2) -0.003(3)
O12 0.051(3) 0.056(4) 0.037(3) 0.008(3) 0.006(2) -0.013(3)
O8 0.061(4) 0.051(3) 0.045(3) 0.001(3) 0.000(3) 0.012(3)
O7 0.073(4) 0.076(4) 0.029(3) 0.012(3) 0.006(3) -0.017(4)
O5W 0.085(4) 0.053(4) 0.042(3) 0.006(3) -0.021(3) 0.007(3)
O3 0.093(5) 0.038(3) 0.044(3) 0.005(3) 0.004(3) 0.011(3)
O11 0.078(4) 0.064(4) 0.047(3) 0.011(3) -0.029(3) 0.006(4)
C2 0.057(5) 0.034(4) 0.033(4) 0.000(3) -0.006(3) 0.003(4)
C1 0.066(5) 0.035(4) 0.042(4) 0.011(4) -0.002(4) -0.008(4)
C4 0.054(4) 0.042(4) 0.028(4) -0.007(3) 0.011(3) -0.004(4)
O3W 0.093(6) 0.099(6) 0.074(5) 0.008(5) -0.001(5) -0.024(5)
C6 0.037(4) 0.052(5) 0.037(4) -0.003(4) 0.000(3) 0.007(4)
C5 0.051(5) 0.056(5) 0.036(4) 0.001(4) -0.005(3) 0.019(4)
C3 0.058(5) 0.061(5) 0.026(4) -0.004(4) 0.004(3) -0.008(4)
O4W 0.202(11) 0.114(7) 0.056(5) 0.039(5) 0.040(6) 0.080(8)
O1W 0.144(10) 0.119(8) 0.108(8) 0.030(7) 0.002(7) 0.045(8)
N1 0.111(10) 0.144(13) 0.133(11) 0.057(10) -0.025(9) -0.017(9)
O2W 0.175(12) 0.140(10) 0.136(10) -0.005(8) 0.028(9) -0.073(9)
N3 0.15(3) 0.078(19) 0.13(3) 0.000 0.09(3) 0.000
N2 0.10(2) 0.10(2) 0.10(3) 0.000 0.002(19) 0.000

loop_
_atom_type_symbol
_atom_type_description
_atom_type_scat_dispersion_real
_atom_type_scat_dispersion_imag
_atom_type_scat_source
C C 0.0181 0.0091 'International Tables Vol C Tables 4.2.6.8 and 6.1.1.4'
H H 0.0000 0.0000 'International Tables Vol C Tables 4.2.6.8 and 6.1.1.4'
N N 0.0311 0.0180 'International Tables Vol C Tables 4.2.6.8 and 6.1.1.4'
O O 0.0492 0.0322 'International Tables Vol C Tables 4.2.6.8 and 6.1.1.4'
V V 0.0687 2.1097 'International Tables Vol C Tables 4.2.6.8 and 6.1.1.4'

loop_
_geom_angle_atom_site_label_1
_geom_angle_atom_site_label_2
_geom_angle_atom_site_label_3
_geom_angle
_geom_angle_site_symmetry_1
_geom_angle_site_symmetry_3
_geom_angle_publ_flag
O14 V4 O14 180.0 . 5_666 ?
O14 V4 O15 96.3(2) 5_666 5_666 ?
O14 V4 O15 83.7(2) . 5_666 ?
O14 V4 O15 83.7(2) 5_666 . ?
O14 V4 O15 96.3(2) . . ?
O14 V4 O13 97.1(2) 5_666 5_666 ?
O14 V4 O13 82.9(2) . 5_666 ?
O14 V4 O13 82.9(2) 5_666 . ?
O14 V4 O13 97.1(2) . . ?
O15 V4 O15 180.0 . 5_666 ?
O15 V4 O13 96.5(2) 5_666 5_666 ?
O15 V4 O13 83.5(2) . 5_666 ?
O15 V4 O13 83.5(2) 5_666 . ?
O15 V4 O13 96.5(2) . . ?
O13 V4 O13 180.00(12) 5_666 . ?
O15 V1 O13 73.62(19) . 5_666 ?
O15 V1 O5 96.2(2) . . ?
O5 V1 O13 69.20(18) . 5_666 ?
O1 V1 O15 80.8(2) . . ?
O1 V1 O13 85.3(2) . 5_666 ?
O1 V1 O5 154.0(2) . . ?
O1 V1 O2 80.7(2) . . ?
O2 V1 O15 152.7(2) . . ?
O2 V1 O13 85.0(2) . 5_666 ?
O2 V1 O5 91.7(2) . . ?
O4 V1 O15 101.5(2) . . ?
O4 V1 O13 165.9(2) . 5_666 ?
O4 V1 O5 98.7(2) . . ?
O4 V1 O1 107.3(3) . . ?
O4 V1 O2 103.0(3) . . ?
O13 V2 O14 72.81(19) 5_666 . ?
O5 V2 O14 85.12(19) . . ?
O5 V2 O13 79.8(2) . 5_666 ?
O5 V2 O9 154.3(2) . . ?
O5 V2 O6 80.6(2) . . ?
O9 V2 O14 69.64(19) . . ?
O9 V2 O13 96.6(2) . 5_666 ?
O6 V2 O14 82.85(19) . . ?
O6 V2 O13 149.8(2) . 5_666 ?
O6 V2 O9 91.2(2) . . ?
O8 V2 O14 166.2(2) . . ?
O8 V2 O13 102.7(3) . 5_666 ?
O8 V2 O5 107.1(3) . . ?
O8 V2 O9 98.5(3) . . ?
O8 V2 O6 104.9(3) . . ?
O14 V3 O15 72.36(18) . 5_666 ?
O14 V3 O1 95.5(2) . 5_666 ?
O1 V3 O15 68.70(19) 5_666 5_666 ?
O9 V3 O14 79.9(2) . . ?
O9 V3 O15 84.80(19) . 5_666 ?
O9 V3 O1 153.1(2) . 5_666 ?
O9 V3 O10 81.0(2) . . ?
O10 V3 O14 150.4(2) . . ?
O10 V3 O15 83.6(2) . 5_666 ?
O10 V3 O1 91.4(2) . 5_666 ?
O12 V3 O14 102.4(3) . . ?
O12 V3 O15 165.3(3) . 5_666 ?
O12 V3 O1 98.7(3) . 5_666 ?
O12 V3 O9 108.1(3) . . ?
O12 V3 O10 104.9(3) . . ?
V4 O14 V2 94.95(18) . . ?
V4 O14 V3 110.0(2) . . ?
V4 O14 H14 96.9 . . ?
V2 O14 H14 124.1 . . ?
V3 O14 V2 95.95(19) . . ?
V3 O14 H14 129.6 . . ?
V4 O15 V1 108.9(2) . . ?
V4 O15 V3 93.87(17) . 5_666 ?
V4 O15 H15 120.0 . . ?
V1 O15 V3 95.4(2) . 5_666 ?
V1 O15 H15 118.8 . . ?
V3 O15 H15 114.5 5_666 . ?
V4 O13 V1 94.03(19) . 5_666 ?
V4 O13 H13 113.9 . . ?
V1 O13 H13 122.8 5_666 . ?
V2 O13 V4 109.3(2) 5_666 . ?
V2 O13 V1 96.57(18) 5_666 5_666 ?
V2 O13 H13 117.0 5_666 . ?
V2 O5 V1 113.4(2) . . ?
C3 O5 V1 128.2(5) . . ?
C3 O5 V2 116.4(5) . . ?
V1 O1 V3 113.9(2) . 5_666 ?
C1 O1 V1 116.2(5) . . ?
C1 O1 V3 129.8(5) . 5_666 ?
V3 O9 V2 113.2(2) . . ?
C5 O9 V2 128.2(5) . . ?
C5 O9 V3 115.7(5) . . ?
C2 O2 V1 115.6(5) . . ?
C4 O6 V2 117.0(5) . . ?
C6 O10 V3 116.6(5) . . ?
H5WA O5W H5WB 106.1 . . ?
O2 C2 C1 117.0(7) . . ?
O3 C2 O2 122.0(8) . . ?
O3 C2 C1 121.0(8) . . ?
O1 C1 C2 109.7(7) . . ?
O1 C1 H1A 109.7 . . ?
O1 C1 H1B 109.7 . . ?
C2 C1 H1A 109.7 . . ?
C2 C1 H1B 109.7 . . ?
H1A C1 H1B 108.2 . . ?
O6 C4 C3 115.0(6) . . ?
O7 C4 O6 122.7(8) . . ?
O7 C4 C3 122.3(7) . . ?
H3WA O3W H3WB 109.6 . . ?
O10 C6 C5 117.4(7) . . ?
O11 C6 O10 123.9(8) . . ?
O11 C6 C5 118.7(8) . . ?
O9 C5 C6 108.8(7) . . ?
O9 C5 H5A 109.9 . . ?
O9 C5 H5B 109.9 . . ?
C6 C5 H5A 109.9 . . ?
C6 C5 H5B 109.9 . . ?
H5A C5 H5B 108.3 . . ?
O5 C3 C4 111.0(7) . . ?
O5 C3 H3A 109.4 . . ?
O5 C3 H3B 109.4 . . ?
C4 C3 H3A 109.4 . . ?
C4 C3 H3B 109.4 . . ?
H3A C3 H3B 108.0 . . ?
H4WA O4W H4WB 107.7 . . ?
H1WA O1W H1WB 104.8 . . ?
H1C N1 H1D 110.8 . . ?
H1C N1 H1E 108.4 . . ?
H1C N1 H1F 108.8 . . ?
H1D N1 H1E 109.8 . . ?
H1D N1 H1F 110.6 . . ?
H1E N1 H1F 108.3 . . ?
H2WA O2W H2WB 110.0 . . ?
H3C N3 H3C 107.7 . 3_656 ?
H3C N3 H3D 109.6 . . ?
H3C N3 H3D 109.1 . 3_656 ?
H3C N3 H3D 109.6 3_656 3_656 ?
H3D N3 H3C 109.1 . 3_656 ?
H3D N3 H3D 111.8 . 3_656 ?

loop_
_geom_bond_atom_site_label_1
_geom_bond_atom_site_label_2
_geom_bond_distance
_geom_bond_site_symmetry_2
_geom_bond_publ_flag
V4 O14 1.995(5) . ?
V4 O14 1.995(5) 5_666 ?
V4 O15 1.999(5) 5_666 ?
V4 O15 1.998(5) . ?
V4 O13 2.011(5) . ?
V4 O13 2.011(5) 5_666 ?
V1 O15 2.000(5) . ?
V1 O13 2.419(5) 5_666 ?
V1 O5 2.009(6) . ?
V1 O1 1.942(5) . ?
V1 O2 1.995(5) . ?
V1 O4 1.598(5) . ?
V2 O14 2.428(5) . ?
V2 O13 2.002(5) 5_666 ?
V2 O5 1.953(5) . ?
V2 O9 1.993(5) . ?
V2 O6 1.989(5) . ?
V2 O8 1.598(6) . ?
V3 O14 2.006(5) . ?
V3 O15 2.466(5) 5_666 ?
V3 O1 2.014(5) 5_666 ?
V3 O9 1.966(5) . ?
V3 O10 1.990(5) . ?
V3 O12 1.599(6) . ?
O14 H14 0.8498 . ?
O15 H15 0.8494 . ?
O13 H13 0.8516 . ?
O5 C3 1.414(9) . ?
O1 C1 1.401(9) . ?
O9 C5 1.433(9) . ?
O2 C2 1.269(10) . ?
O6 C4 1.314(10) . ?
O10 C6 1.271(10) . ?
O7 C4 1.220(10) . ?
O5W H5WA 0.8608 . ?
O5W H5WB 0.8690 . ?
O3 C2 1.259(10) . ?
O11 C6 1.248(10) . ?
C2 C1 1.495(13) . ?
C1 H1A 0.9800 . ?
C1 H1B 0.9800 . ?
C4 C3 1.486(12) . ?
O3W H3WA 0.8605 . ?
O3W H3WB 0.8597 . ?
C6 C5 1.510(12) . ?
C5 H5A 0.9800 . ?
C5 H5B 0.9800 . ?
C3 H3A 0.9800 . ?
C3 H3B 0.9800 . ?
O4W H4WA 0.8502 . ?
O4W H4WB 0.8737 . ?
O1W H1WA 0.8577 . ?
O1W H1WB 0.8588 . ?
N1 H1C 0.8516 . ?
N1 H1D 0.8411 . ?
N1 H1E 0.8607 . ?
N1 H1F 0.8575 . ?
O2W H2WA 0.8612 . ?
O2W H2WB 0.8444 . ?
N3 H3C 0.8603 . ?
N3 H3C 0.860(15) 3_656 ?
N3 H3D 0.841(14) 3_656 ?
N3 H3D 0.8413 . ?

loop_
_geom_torsion_atom_site_label_1
_geom_torsion_atom_site_label_2
_geom_torsion_atom_site_label_3
_geom_torsion_atom_site_label_4
_geom_torsion
_geom_torsion_site_symmetry_1
_geom_torsion_site_symmetry_2
_geom_torsion_site_symmetry_3
_geom_torsion_site_symmetry_4
_geom_torsion_publ_flag
V1 O5 C3 C4 -164.0(5) . . . . ?
V1 O1 C1 C2 -6.2(9) . . . . ?
V1 O2 C2 O3 -176.6(6) . . . . ?
V1 O2 C2 C1 7.0(9) . . . . ?
V2 O5 C3 C4 -1.0(9) . . . . ?
V2 O9 C5 C6 166.8(5) . . . . ?
V2 O6 C4 O7 178.3(7) . . . . ?
V2 O6 C4 C3 -0.6(9) . . . . ?
V3 O1 C1 C2 171.0(5) 5_666 . . . ?
V3 O9 C5 C6 7.5(8) . . . . ?
V3 O10 C6 O11 179.9(7) . . . . ?
V3 O10 C6 C5 2.3(9) . . . . ?
O2 C2 C1 O1 -0.6(10) . . . . ?
O6 C4 C3 O5 1.0(10) . . . . ?
O10 C6 C5 O9 -6.3(10) . . . . ?
O7 C4 C3 O5 -177.9(8) . . . . ?
O3 C2 C1 O1 -177.1(7) . . . . ?
O11 C6 C5 O9 175.9(7) . . . . ?
